data_7029857
loop_
_publ_author_name
'Rouen, Mathieu'
'Borr\'e, Etienne'
'Falivene, Laura'
'Toupet, Loic'
'Berthod, Mika\"el'
'Cavallo, Luigi'
'Olivier-Bourbigou, H\'el\`ene'
'Mauduit, Marc'

_publ_section_title
;
 Cycloalkyl-based unsymmetrical unsaturated (U2)-NHC ligands: flexibility
 and dissymmetry in ruthenium-catalysed olefin metathesis.
;
_journal_issue 19
_journal_name_full 'Dalton transactions (Cambridge, England : 2003)'
_journal_page_first 7044
_journal_page_last 7049
_journal_paper_doi 10.1039/c4dt00142g
_journal_volume 43
_journal_year 2014
_chemical_formula_sum 'C57 H81 Cl2 N2 P Ru'
_chemical_formula_weight 997.18
_chemical_name_systematic
;
?
;
_space_group_IT_number 61
_symmetry_cell_setting orthorhombic
_symmetry_space_group_name_Hall '-P 2ac 2ab'
_symmetry_space_group_name_H-M 'P b c a'
_atom_sites_solution_hydrogens geom
_atom_sites_solution_primary direct
_atom_sites_solution_secondary difmap
_audit_creation_method SHELXL-97
_cell_angle_alpha 90.00
_cell_angle_beta 90.00
_cell_angle_gamma 90.00
_cell_formula_units_Z 8
_cell_length_a 38.966(2)
_cell_length_b 22.2805(9)
_cell_length_c 14.1432(4)
_cell_measurement_reflns_used 16355
_cell_measurement_temperature 120(2)
_cell_measurement_theta_max 27.1
_cell_measurement_theta_min 2.0
_cell_volume 12278.9(9)
_computing_cell_refinement 'CrysAlis RED, Oxford Diffraction Ltd.,Version 1.171.35.11'
_computing_data_collection 'CrysAlis CCD, Oxford Diffraction Ltd.,Version 1.171.35.11'
_computing_data_reduction 'CrysAlis RED, Oxford Diffraction Ltd.,Version 1.171.35.11'
_computing_molecular_graphics 'MERCURY 2.4.5(CCDC, 2011)'
_computing_publication_material 'WINGX (Farrugia, 1999)'
_computing_structure_refinement 'SHELXL-97 (Sheldrick, 1997)'
_computing_structure_solution 'SIR-97_(Altomare & al., 1999)'
_diffrn_ambient_temperature 120(2)
_diffrn_detector_area_resol_mean 19.64
_diffrn_measured_fraction_theta_full 0.998
_diffrn_measured_fraction_theta_max 0.998
_diffrn_measurement_device_type 'CCD Saphire 3 Xcalibur'
_diffrn_measurement_method 'omega scan'
_diffrn_radiation_monochromator graphite
_diffrn_radiation_source 'fine-focus sealed tube'
_diffrn_radiation_type MoK\a
_diffrn_radiation_wavelength 0.71073
_diffrn_reflns_av_R_equivalents 0.1017
_diffrn_reflns_av_sigmaI/netI 0.0632
_diffrn_reflns_limit_h_max 40
_diffrn_reflns_limit_h_min -49
_diffrn_reflns_limit_k_max 28
_diffrn_reflns_limit_k_min -27
_diffrn_reflns_limit_l_max 18
_diffrn_reflns_limit_l_min -18
_diffrn_reflns_number 96599
_diffrn_reflns_theta_full 27.00
_diffrn_reflns_theta_max 27.00
_diffrn_reflns_theta_min 2.78
_exptl_absorpt_coefficient_mu 0.401
_exptl_absorpt_correction_type none
_exptl_crystal_colour red
_exptl_crystal_density_diffrn 1.079
_exptl_crystal_density_method 'not measured'
_exptl_crystal_description prism
_exptl_crystal_F_000 4240
_exptl_crystal_size_max 0.342
_exptl_crystal_size_mid 0.322
_exptl_crystal_size_min 0.035
_refine_diff_density_max 1.193
_refine_diff_density_min -2.645
_refine_diff_density_rms 0.119
_refine_ls_extinction_method none
_refine_ls_goodness_of_fit_ref 1.103
_refine_ls_hydrogen_treatment constr
_refine_ls_matrix_type full
_refine_ls_number_parameters 550
_refine_ls_number_reflns 13375
_refine_ls_number_restraints 0
_refine_ls_restrained_S_all 1.103
_refine_ls_R_factor_all 0.1124
_refine_ls_R_factor_gt 0.0824
_refine_ls_shift/su_max 0.002
_refine_ls_shift/su_mean 0.002
_refine_ls_structure_factor_coef Fsqd
_refine_ls_weighting_details 'calc w=1/[\s^2^(Fo^2^)+(0.0667P)^2^+105.0399P] where P=(Fo^2^+2Fc^2^)/3'
_refine_ls_weighting_scheme calc
_refine_ls_wR_factor_gt 0.1809
_refine_ls_wR_factor_ref 0.1924
_reflns_number_gt 7842
_reflns_number_total 13375
_reflns_threshold_expression >2sigma(I)
_cod_data_source_file c4dt00142g2.cif
_cod_data_source_block eb1463
_cod_depositor_comments
;
The following automatic conversions were performed:

'_symmetry_cell_setting' value 'Orthorhombic' changed to
'orthorhombic' according to
/usr/data/users/saulius/crontab/automatic-downloads/rss-feeds/RSC/lib/dictionaries/cif_core.dic
dictionary named 'cif_core.dic' version 2.4.2 from 2011-04-26.

Automatic conversion script
Id: cif_fix_values 2281 2013-09-26 08:29:07Z andrius 

 Adding full bibliography for
 ./tmp-cod-update-bibliographies-12899/cifs/7029857.cif.
;
_cod_original_sg_symbol_H-M Pbca
_cod_database_code 7029857

loop_
_symmetry_equiv_pos_as_xyz
'x, y, z'
'-x+1/2, -y, z+1/2'
'x+1/2, -y+1/2, -z'
'-x, y+1/2, -z+1/2'
'-x, -y, -z'
'x-1/2, y, -z-1/2'
'-x-1/2, y-1/2, z'
'x, -y-1/2, z-1/2'

loop_
_atom_site_label
_atom_site_type_symbol
_atom_site_fract_x
_atom_site_fract_y
_atom_site_fract_z
_atom_site_U_iso_or_equiv
_atom_site_adp_type
_atom_site_occupancy
_atom_site_symmetry_multiplicity
_atom_site_calc_flag
_atom_site_refinement_flags
Ru1 Ru 0.658412(16) 0.40680(3) 0.63119(4) 0.02189(16) Uani 1 1 d .
Cl1 Cl 0.65479(5) 0.48348(8) 0.51205(13) 0.0293(4) Uani 1 1 d .
Cl2 Cl 0.64352(5) 0.32018(9) 0.72322(14) 0.0309(5) Uani 1 1 d .
P1 P 0.62696(6) 0.47024(10) 0.74212(14) 0.0280(5) Uani 1 1 d .
N1 N 0.64564(18) 0.3317(3) 0.4606(5) 0.0325(17) Uani 1 1 d .
N2 N 0.70018(18) 0.3263(3) 0.4902(5) 0.0320(17) Uani 1 1 d .
C1 C 0.7017(2) 0.4197(3) 0.6836(5) 0.0219(17) Uani 1 1 d .
C2 C 0.7193(2) 0.3772(3) 0.7462(5) 0.0258(18) Uani 1 1 d .
H2 H 0.7106 0.3387 0.7627 0.031 Uiso 1 1 calc R
C3 C 0.7495(2) 0.3994(4) 0.7773(5) 0.0236(17) Uani 1 1 d .
C4 C 0.7552(2) 0.4585(3) 0.7327(5) 0.0217(17) Uani 1 1 d .
C5 C 0.7823(2) 0.4975(4) 0.7349(5) 0.0294(19) Uani 1 1 d .
H5 H 0.8020 0.4886 0.7718 0.035 Uiso 1 1 calc R
C6 C 0.7809(2) 0.5506(4) 0.6825(6) 0.033(2) Uani 1 1 d .
H6 H 0.7996 0.5780 0.6846 0.040 Uiso 1 1 calc R
C7 C 0.7529(2) 0.5634(4) 0.6285(6) 0.036(2) Uani 1 1 d .
H7 H 0.7521 0.5999 0.5939 0.043 Uiso 1 1 calc R
C8 C 0.7252(2) 0.5236(3) 0.6234(6) 0.0325(19) Uani 1 1 d .
H8 H 0.7059 0.5326 0.5850 0.039 Uiso 1 1 calc R
C9 C 0.7264(2) 0.4710(3) 0.6749(5) 0.0251(18) Uani 1 1 d .
C10 C 0.77236(19) 0.3682(3) 0.8456(4) 0.0192(16) Uani 1 1 d .
C11 C 0.7707(2) 0.3059(3) 0.8529(5) 0.029 Uani 1 1 d .
H11 H 0.7553 0.2838 0.8140 0.034 Uiso 1 1 calc R
C12 C 0.7914(2) 0.2764(3) 0.9167(5) 0.0271(18) Uani 1 1 d .
H12 H 0.7897 0.2340 0.9223 0.032 Uiso 1 1 calc R
C13 C 0.8148(2) 0.3071(3) 0.9732(5) 0.0275(18) Uani 1 1 d .
H13 H 0.8295 0.2861 1.0153 0.033 Uiso 1 1 calc R
C14 C 0.8161(2) 0.3684(4) 0.9665(6) 0.031(2) Uani 1 1 d .
H14 H 0.8316 0.3901 1.0054 0.037 Uiso 1 1 calc R
C15 C 0.7951(2) 0.3994(4) 0.9036(6) 0.0311(19) Uani 1 1 d .
H15 H 0.7962 0.4419 0.9004 0.037 Uiso 1 1 calc R
C16 C 0.6701(2) 0.3501(4) 0.5197(6) 0.0303(19) Uani 1 1 d .
C17 C 0.6589(3) 0.2971(5) 0.3816(7) 0.061(3) Uani 1 1 d .
H17A H 0.6555 0.3188 0.3213 0.074 Uiso 1 1 calc R
H17B H 0.6474 0.2576 0.3775 0.074 Uiso 1 1 calc R
C18 C 0.6964(2) 0.2898(5) 0.4033(6) 0.046(3) Uani 1 1 d .
H18A H 0.7023 0.2473 0.4148 0.055 Uiso 1 1 calc R
H18B H 0.7109 0.3056 0.3514 0.055 Uiso 1 1 calc R
C19 C 0.6095(2) 0.3480(4) 0.4679(6) 0.037(2) Uani 1 1 d .
H19 H 0.6082 0.3802 0.5172 0.045 Uiso 1 1 calc R
C20 C 0.5970(3) 0.3772(5) 0.3745(9) 0.062(3) Uani 1 1 d .
H20A H 0.6154 0.4044 0.3523 0.074 Uiso 1 1 calc R
H20B H 0.5949 0.3448 0.3269 0.074 Uiso 1 1 calc R
C21 C 0.5645(3) 0.4116(6) 0.3732(9) 0.072(3) Uani 1 1 d .
H21A H 0.5686 0.4522 0.3991 0.086 Uiso 1 1 calc R
H21B H 0.5474 0.3913 0.4138 0.086 Uiso 1 1 calc R
C22 C 0.5503(4) 0.4167(9) 0.2708(9) 0.125(7) Uani 1 1 d .
H22A H 0.5349 0.4520 0.2670 0.150 Uiso 1 1 calc R
H22B H 0.5697 0.4235 0.2268 0.150 Uiso 1 1 calc R
C23 C 0.5314(4) 0.3633(8) 0.2408(11) 0.101(5) Uani 1 1 d .
H23A H 0.5464 0.3283 0.2520 0.121 Uiso 1 1 calc R
H23B H 0.5281 0.3665 0.1715 0.121 Uiso 1 1 calc R
C24 C 0.4976(5) 0.3490(8) 0.2822(13) 0.125(7) Uani 1 1 d .
H24A H 0.4799 0.3736 0.2503 0.150 Uiso 1 1 calc R
H24B H 0.4978 0.3605 0.3499 0.150 Uiso 1 1 calc R
C25 C 0.4876(4) 0.2824(7) 0.2743(13) 0.111(6) Uani 1 1 d .
H25A H 0.4650 0.2764 0.3051 0.134 Uiso 1 1 calc R
H25B H 0.4851 0.2718 0.2067 0.134 Uiso 1 1 calc R
C26 C 0.5118(6) 0.2431(9) 0.316(2) 0.214(15) Uani 1 1 d .
H26A H 0.5059 0.2018 0.2964 0.257 Uiso 1 1 calc R
H26B H 0.5345 0.2524 0.2884 0.257 Uiso 1 1 calc R
C27 C 0.5162(4) 0.2422(8) 0.4201(13) 0.118(7) Uani 1 1 d .
H27A H 0.4952 0.2234 0.4460 0.141 Uiso 1 1 calc R
H27B H 0.5158 0.2846 0.4407 0.141 Uiso 1 1 calc R
C28 C 0.5452(4) 0.2140(6) 0.4695(17) 0.146(9) Uani 1 1 d .
H28A H 0.5463 0.1709 0.4529 0.176 Uiso 1 1 calc R
H28B H 0.5417 0.2172 0.5387 0.176 Uiso 1 1 calc R
C29 C 0.5809(4) 0.2468(6) 0.4402(12) 0.097(5) Uani 1 1 d .
H29A H 0.6002 0.2181 0.4461 0.116 Uiso 1 1 calc R
H29B H 0.5798 0.2605 0.3737 0.116 Uiso 1 1 calc R
C30 C 0.5864(3) 0.2976(5) 0.5021(7) 0.065(3) Uani 1 1 d .
H30A H 0.5960 0.2822 0.5622 0.079 Uiso 1 1 calc R
H30B H 0.5637 0.3152 0.5169 0.079 Uiso 1 1 calc R
C31 C 0.7331(2) 0.3319(4) 0.5333(5) 0.0288(19) Uani 1 1 d .
C32 C 0.7453(2) 0.2860(4) 0.5922(6) 0.032(2) Uani 1 1 d .
C33 C 0.7782(2) 0.2892(4) 0.6254(6) 0.035(2) Uani 1 1 d .
H33 H 0.7866 0.2579 0.6649 0.042 Uiso 1 1 calc R
C34 C 0.7996(2) 0.3366(4) 0.6033(6) 0.038(2) Uani 1 1 d .
C35 C 0.7874(2) 0.3807(4) 0.5436(6) 0.035(2) Uani 1 1 d .
H35 H 0.8022 0.4131 0.5276 0.042 Uiso 1 1 calc R
C36 C 0.7545(2) 0.3799(4) 0.5061(5) 0.0276(19) Uani 1 1 d .
C37 C 0.7223(3) 0.2341(4) 0.6183(6) 0.041(2) Uani 1 1 d .
H37A H 0.6999 0.2392 0.5880 0.062 Uiso 1 1 calc R
H37B H 0.7194 0.2328 0.6871 0.062 Uiso 1 1 calc R
H37C H 0.7327 0.1965 0.5967 0.062 Uiso 1 1 calc R
C38 C 0.8352(3) 0.3410(5) 0.6431(8) 0.062(3) Uani 1 1 d .
H38A H 0.8396 0.3062 0.6837 0.093 Uiso 1 1 calc R
H38B H 0.8373 0.3779 0.6804 0.093 Uiso 1 1 calc R
H38C H 0.8519 0.3417 0.5913 0.093 Uiso 1 1 calc R
C39 C 0.7426(2) 0.4266(4) 0.4384(6) 0.041(2) Uani 1 1 d .
H39A H 0.7188 0.4182 0.4200 0.061 Uiso 1 1 calc R
H39B H 0.7573 0.4261 0.3821 0.061 Uiso 1 1 calc R
H39C H 0.7438 0.4661 0.4685 0.061 Uiso 1 1 calc R
C40 C 0.6267(2) 0.4427(4) 0.8662(6) 0.036(2) Uani 1 1 d .
H40 H 0.6160 0.4020 0.8622 0.044 Uiso 1 1 calc R
C41 C 0.6622(2) 0.4310(4) 0.9093(6) 0.033(2) Uani 1 1 d .
H41A H 0.6766 0.4090 0.8633 0.040 Uiso 1 1 calc R
H41B H 0.6735 0.4697 0.9235 0.040 Uiso 1 1 calc R
C42 C 0.6587(3) 0.3944(5) 0.9995(6) 0.060 Uani 1 1 d .
H42A H 0.6817 0.3873 1.0267 0.072 Uiso 1 1 calc R
H42B H 0.6484 0.3550 0.9844 0.072 Uiso 1 1 calc R
C43 C 0.6363(3) 0.4266(5) 1.0721(6) 0.057 Uani 1 1 d .
H43A H 0.6480 0.4637 1.0934 0.069 Uiso 1 1 calc R
H43B H 0.6329 0.4004 1.1278 0.069 Uiso 1 1 calc R
C44 C 0.6012(3) 0.4426(6) 1.0284(7) 0.062(3) Uani 1 1 d .
H44A H 0.5881 0.4052 1.0167 0.075 Uiso 1 1 calc R
H44B H 0.5880 0.4670 1.0742 0.075 Uiso 1 1 calc R
C45 C 0.6045(3) 0.4765(5) 0.9378(6) 0.049(3) Uani 1 1 d .
H45A H 0.6149 0.5162 0.9507 0.059 Uiso 1 1 calc R
H45B H 0.5815 0.4832 0.9105 0.059 Uiso 1 1 calc R
C46 C 0.6376(2) 0.5515(4) 0.7387(5) 0.033(2) Uani 1 1 d .
H46 H 0.6439 0.5602 0.6715 0.040 Uiso 1 1 calc R
C47 C 0.6696(2) 0.5672(4) 0.7974(6) 0.035(2) Uani 1 1 d .
H47A H 0.6643 0.5626 0.8655 0.041 Uiso 1 1 calc R
H47B H 0.6883 0.5388 0.7817 0.041 Uiso 1 1 calc R
C48 C 0.6817(3) 0.6311(4) 0.7785(7) 0.043(2) Uani 1 1 d .
H48A H 0.7020 0.6399 0.8179 0.051 Uiso 1 1 calc R
H48B H 0.6884 0.6350 0.7113 0.051 Uiso 1 1 calc R
C49 C 0.6536(3) 0.6761(4) 0.8005(7) 0.050(3) Uani 1 1 d .
H49A H 0.6488 0.6757 0.8692 0.060 Uiso 1 1 calc R
H49B H 0.6614 0.7169 0.7830 0.060 Uiso 1 1 calc R
C50 C 0.6212(3) 0.6611(4) 0.7467(8) 0.064(3) Uani 1 1 d .
H50A H 0.6254 0.6666 0.6782 0.077 Uiso 1 1 calc R
H50B H 0.6028 0.6893 0.7657 0.077 Uiso 1 1 calc R
C51 C 0.6091(3) 0.5972(4) 0.7640(8) 0.052(3) Uani 1 1 d .
H51A H 0.5885 0.5890 0.7252 0.062 Uiso 1 1 calc R
H51B H 0.6027 0.5924 0.8313 0.062 Uiso 1 1 calc R
C52 C 0.5802(2) 0.4701(4) 0.7133(6) 0.037(2) Uani 1 1 d .
H52 H 0.5689 0.4991 0.7572 0.044 Uiso 1 1 calc R
C53 C 0.5736(2) 0.4927(4) 0.6127(6) 0.039(2) Uani 1 1 d .
H53A H 0.5834 0.4641 0.5664 0.047 Uiso 1 1 calc R
H53B H 0.5850 0.5320 0.6036 0.047 Uiso 1 1 calc R
C54 C 0.5350(3) 0.4990(6) 0.5961(8) 0.063(3) Uani 1 1 d .
H54A H 0.5257 0.5302 0.6388 0.076 Uiso 1 1 calc R
H54B H 0.5308 0.5120 0.5302 0.076 Uiso 1 1 calc R
C55 C 0.5162(3) 0.4401(6) 0.6139(7) 0.063(3) Uani 1 1 d .
H55A H 0.4912 0.4465 0.6071 0.076 Uiso 1 1 calc R
H55B H 0.5234 0.4101 0.5662 0.076 Uiso 1 1 calc R
C56 C 0.5237(3) 0.4167(6) 0.7106(8) 0.072(4) Uani 1 1 d .
H56A H 0.5124 0.3773 0.7188 0.086 Uiso 1 1 calc R
H56B H 0.5141 0.4446 0.7582 0.086 Uiso 1 1 calc R
C57 C 0.5629(2) 0.4095(5) 0.7284(7) 0.052(3) Uani 1 1 d .
H57A H 0.5670 0.3954 0.7938 0.062 Uiso 1 1 calc R
H57B H 0.5726 0.3795 0.6842 0.062 Uiso 1 1 calc R

loop_
_atom_site_aniso_label
_atom_site_aniso_U_11
_atom_site_aniso_U_22
_atom_site_aniso_U_33
_atom_site_aniso_U_23
_atom_site_aniso_U_13
_atom_site_aniso_U_12
Ru1 0.0278(3) 0.0241(3) 0.0138(3) 0.0002(3) -0.0011(3) -0.0005(3)
Cl1 0.0380(12) 0.0285(10) 0.0213(9) 0.0053(8) -0.0016(9) -0.0017(9)
Cl2 0.0371(11) 0.0335(11) 0.0221(10) 0.0112(8) -0.0037(9) -0.0055(9)
P1 0.0293(12) 0.0389(12) 0.0159(10) -0.0040(9) -0.0030(9) 0.0071(10)
N1 0.040(4) 0.029(4) 0.028(4) -0.005(3) 0.001(3) 0.003(3)
N2 0.038(4) 0.033(4) 0.025(4) -0.004(3) -0.001(3) 0.009(3)
C1 0.034(5) 0.021(4) 0.011(4) -0.003(3) -0.002(3) -0.004(3)
C2 0.030(5) 0.021(4) 0.027(4) -0.003(3) 0.003(4) -0.004(3)
C3 0.028(4) 0.033(5) 0.010(3) -0.011(3) 0.001(3) 0.009(4)
C4 0.028(4) 0.021(4) 0.016(4) 0.004(3) 0.004(3) 0.002(3)
C5 0.027(5) 0.040(5) 0.021(4) -0.005(4) -0.002(4) -0.005(4)
C6 0.029(5) 0.029(5) 0.042(5) 0.003(4) 0.004(4) -0.007(4)
C7 0.045(5) 0.029(4) 0.034(5) 0.014(4) 0.003(5) -0.002(4)
C8 0.040(5) 0.025(4) 0.032(5) 0.002(4) -0.001(4) 0.001(4)
C9 0.026(4) 0.027(4) 0.023(4) -0.012(3) 0.002(3) 0.004(3)
C10 0.027(4) 0.025(4) 0.006(3) 0.000(3) 0.001(3) 0.004(3)
C11 0.048 0.028 0.010 0.004 0.002 -0.003
C12 0.046(5) 0.018(4) 0.017(4) 0.001(3) 0.002(4) -0.001(4)
C13 0.037(5) 0.028(4) 0.018(4) 0.009(3) -0.005(4) 0.000(4)
C14 0.034(5) 0.032(5) 0.027(4) -0.005(4) -0.007(4) 0.000(4)
C15 0.035(5) 0.023(4) 0.035(4) -0.007(4) 0.001(4) -0.002(4)
C16 0.044(5) 0.026(4) 0.021(4) -0.004(3) -0.002(4) 0.000(4)
C17 0.057(6) 0.094(8) 0.033(5) -0.039(6) 0.002(5) 0.018(6)
C18 0.053(6) 0.055(6) 0.030(5) -0.023(5) -0.004(5) 0.012(5)
C19 0.045(6) 0.040(5) 0.027(5) -0.012(4) -0.003(4) -0.003(4)
C20 0.049(6) 0.044(6) 0.093(9) 0.014(6) -0.016(7) 0.003(5)
C21 0.075(8) 0.075(8) 0.066(8) -0.010(7) -0.003(7) 0.007(7)
C22 0.093(11) 0.24(2) 0.041(8) 0.048(11) -0.036(8) -0.037(13)
C23 0.072(10) 0.150(15) 0.080(10) -0.033(10) -0.038(9) 0.030(10)
C24 0.108(14) 0.152(18) 0.116(15) -0.043(13) -0.045(12) 0.038(13)
C25 0.091(11) 0.095(12) 0.147(15) -0.062(11) -0.065(11) 0.012(9)
C26 0.16(2) 0.121(17) 0.36(4) -0.14(2) -0.15(2) 0.036(15)
C27 0.094(13) 0.137(15) 0.122(14) -0.013(12) -0.013(11) -0.080(12)
C28 0.076(11) 0.049(8) 0.31(3) 0.042(13) -0.056(15) -0.032(8)
C29 0.097(11) 0.053(8) 0.140(14) -0.004(9) 0.004(10) 0.012(8)
C30 0.071(8) 0.084(9) 0.041(6) 0.010(6) -0.021(6) -0.030(7)
C31 0.035(5) 0.035(5) 0.017(4) -0.009(3) 0.003(4) 0.013(4)
C32 0.040(5) 0.032(5) 0.024(4) -0.002(4) 0.009(4) 0.011(4)
C33 0.050(6) 0.041(5) 0.015(4) -0.013(4) 0.008(4) 0.016(4)
C34 0.037(5) 0.054(6) 0.023(5) -0.005(4) 0.000(4) 0.012(5)
C35 0.045(6) 0.042(5) 0.018(4) -0.008(4) 0.014(4) -0.002(4)
C36 0.030(5) 0.041(5) 0.012(4) -0.001(3) 0.007(3) 0.011(4)
C37 0.070(7) 0.029(5) 0.025(5) -0.004(4) -0.007(5) 0.001(4)
C38 0.049(7) 0.089(8) 0.048(7) -0.015(6) -0.007(5) 0.000(6)
C39 0.049(6) 0.053(6) 0.020(4) -0.003(4) 0.011(4) 0.012(5)
C40 0.028(4) 0.056(6) 0.025(4) -0.008(4) 0.005(4) 0.003(4)
C41 0.034(5) 0.038(5) 0.028(4) -0.002(4) -0.006(4) 0.008(4)
C42 0.070 0.094 0.016 0.008 0.007 0.014
C43 0.071 0.084 0.017 0.007 0.007 0.013
C44 0.066(8) 0.099(9) 0.023(5) 0.012(6) 0.008(5) 0.016(7)
C45 0.045(6) 0.079(8) 0.024(5) -0.014(5) -0.001(4) 0.021(5)
C46 0.047(5) 0.039(5) 0.015(4) -0.003(4) -0.007(4) 0.013(4)
C47 0.047(6) 0.038(5) 0.018(4) -0.011(4) 0.002(4) 0.009(4)
C48 0.053(6) 0.039(5) 0.036(5) -0.005(4) -0.004(5) 0.009(5)
C49 0.065(7) 0.045(6) 0.039(5) -0.015(4) -0.009(5) 0.015(5)
C50 0.082(8) 0.044(6) 0.066(7) -0.015(6) -0.033(7) 0.028(6)
C51 0.054(6) 0.042(6) 0.060(7) -0.024(5) -0.011(5) 0.023(5)
C52 0.034(5) 0.049(6) 0.027(5) -0.011(4) -0.001(4) 0.008(4)
C53 0.036(5) 0.057(6) 0.025(5) 0.003(4) -0.011(4) 0.005(4)
C54 0.044(6) 0.102(10) 0.044(6) 0.006(6) -0.011(5) 0.011(6)
C55 0.032(6) 0.121(10) 0.036(6) 0.009(6) -0.007(5) -0.003(6)
C56 0.032(6) 0.132(12) 0.052(7) 0.023(7) -0.004(5) -0.017(7)
C57 0.035(5) 0.090(8) 0.031(5) 0.017(5) -0.009(4) -0.006(6)

loop_
_atom_type_symbol
_atom_type_description
_atom_type_scat_dispersion_real
_atom_type_scat_dispersion_imag
_atom_type_scat_source
C C 0.0033 0.0016 'International Tables Vol C Tables 4.2.6.8 and 6.1.1.4'
H H 0.0000 0.0000 'International Tables Vol C Tables 4.2.6.8 and 6.1.1.4'
N N 0.0061 0.0033 'International Tables Vol C Tables 4.2.6.8 and 6.1.1.4'
P P 0.1023 0.0942 'International Tables Vol C Tables 4.2.6.8 and 6.1.1.4'
Cl Cl 0.1484 0.1585 'International Tables Vol C Tables 4.2.6.8 and 6.1.1.4'
Ru Ru -1.2594 0.8363 'International Tables Vol C Tables 4.2.6.8 and 6.1.1.4'

loop_
_geom_angle_atom_site_label_1
_geom_angle_atom_site_label_2
_geom_angle_atom_site_label_3
_geom_angle
C1 Ru1 C16 101.4(3)
C1 Ru1 Cl2 97.3(2)
C16 Ru1 Cl2 88.6(2)
C1 Ru1 Cl1 102.8(2)
C16 Ru1 Cl1 85.0(2)
Cl2 Ru1 Cl1 159.70(7)
C1 Ru1 P1 96.3(2)
C16 Ru1 P1 162.3(2)
Cl2 Ru1 P1 89.75(8)
Cl1 Ru1 P1 90.55(7)
C46 P1 C40 110.4(4)
C46 P1 C52 102.4(4)
C40 P1 C52 101.6(4)
C46 P1 Ru1 115.8(3)
C40 P1 Ru1 114.7(3)
C52 P1 Ru1 110.4(3)
C16 N1 C19 124.7(7)
C16 N1 C17 113.1(7)
C19 N1 C17 122.0(7)
C16 N2 C31 127.8(7)
C16 N2 C18 112.7(7)
C31 N2 C18 119.5(7)
C2 C1 C9 103.9(6)
C2 C1 Ru1 124.3(5)
C9 C1 Ru1 131.7(5)
C3 C2 C1 111.5(7)
C3 C2 H2 124.2
C1 C2 H2 124.2
C2 C3 C4 108.7(7)
C2 C3 C10 124.2(7)
C4 C3 C10 127.1(7)
C5 C4 C9 120.0(7)
C5 C4 C3 132.4(7)
C9 C4 C3 107.5(7)
C4 C5 C6 119.7(8)
C4 C5 H5 120.2
C6 C5 H5 120.2
C7 C6 C5 120.4(8)
C7 C6 H6 119.8
C5 C6 H6 119.8
C6 C7 C8 120.9(8)
C6 C7 H7 119.5
C8 C7 H7 119.5
C9 C8 C7 119.1(8)
C9 C8 H8 120.4
C7 C8 H8 120.4
C8 C9 C4 119.8(7)
C8 C9 C1 132.0(7)
C4 C9 C1 108.2(7)
C11 C10 C15 118.9(7)
C11 C10 C3 119.1(7)
C15 C10 C3 122.0(7)
C12 C11 C10 119.8(7)
C12 C11 H11 120.1
C10 C11 H11 120.1
C11 C12 C13 121.7(7)
C11 C12 H12 119.2
C13 C12 H12 119.2
C14 C13 C12 118.4(7)
C14 C13 H13 120.8
C12 C13 H13 120.8
C13 C14 C15 121.1(8)
C13 C14 H14 119.5
C15 C14 H14 119.5
C14 C15 C10 120.2(7)
C14 C15 H15 119.9
C10 C15 H15 119.9
N1 C16 N2 107.8(7)
N1 C16 Ru1 120.5(6)
N2 C16 Ru1 131.7(6)
N1 C17 C18 104.2(7)
N1 C17 H17A 110.9
C18 C17 H17A 110.9
N1 C17 H17B 110.9
C18 C17 H17B 110.9
H17A C17 H17B 108.9
N2 C18 C17 101.9(7)
N2 C18 H18A 111.4
C17 C18 H18A 111.4
N2 C18 H18B 111.4
C17 C18 H18B 111.4
H18A C18 H18B 109.2
N1 C19 C30 114.2(8)
N1 C19 C20 110.3(8)
C30 C19 C20 113.2(8)
N1 C19 H19 106.1
C30 C19 H19 106.1
C20 C19 H19 106.1
C21 C20 C19 119.7(10)
C21 C20 H20A 107.4
C19 C20 H20A 107.4
C21 C20 H20B 107.4
C19 C20 H20B 107.4
H20A C20 H20B 106.9
C20 C21 C22 110.8(12)
C20 C21 H21A 109.5
C22 C21 H21A 109.5
C20 C21 H21B 109.5
C22 C21 H21B 109.5
H21A C21 H21B 108.1
C23 C22 C21 113.0(13)
C23 C22 H22A 109.0
C21 C22 H22A 109.0
C23 C22 H22B 109.0
C21 C22 H22B 109.0
H22A C22 H22B 107.8
C22 C23 C24 120.7(15)
C22 C23 H23A 107.2
C24 C23 H23A 107.2
C22 C23 H23B 107.2
C24 C23 H23B 107.2
H23A C23 H23B 106.8
C23 C24 C25 114.0(15)
C23 C24 H24A 108.8
C25 C24 H24A 108.8
C23 C24 H24B 108.8
C25 C24 H24B 108.8
H24A C24 H24B 107.7
C26 C25 C24 113.3(13)
C26 C25 H25A 108.9
C24 C25 H25A 108.9
C26 C25 H25B 108.9
C24 C25 H25B 108.9
H25A C25 H25B 107.7
C27 C26 C25 120(2)
C27 C26 H26A 107.3
C25 C26 H26A 107.3
C27 C26 H26B 107.3
C25 C26 H26B 107.3
H26A C26 H26B 106.9
C26 C27 C28 124(2)
C26 C27 H27A 106.2
C28 C27 H27A 106.2
C26 C27 H27B 106.2
C28 C27 H27B 106.2
H27A C27 H27B 106.4
C27 C28 C29 110.2(13)
C27 C28 H28A 109.6
C29 C28 H28A 109.6
C27 C28 H28B 109.6
C29 C28 H28B 109.6
H28A C28 H28B 108.1
C30 C29 C28 108.8(13)
C30 C29 H29A 109.9
C28 C29 H29A 109.9
C30 C29 H29B 109.9
C28 C29 H29B 109.9
H29A C29 H29B 108.3
C29 C30 C19 118.3(10)
C29 C30 H30A 107.7
C19 C30 H30A 107.7
C29 C30 H30B 107.7
C19 C30 H30B 107.7
H30A C30 H30B 107.1
C32 C31 C36 121.0(8)
C32 C31 N2 119.7(8)
C36 C31 N2 118.7(7)
C33 C32 C31 119.0(8)
C33 C32 C37 120.8(8)
C31 C32 C37 120.2(8)
C32 C33 C34 121.9(8)
C32 C33 H33 119.1
C34 C33 H33 119.1
C33 C34 C35 118.3(8)
C33 C34 C38 121.5(9)
C35 C34 C38 120.1(9)
C34 C35 C36 122.9(9)
C34 C35 H35 118.5
C36 C35 H35 118.5
C35 C36 C31 116.8(7)
C35 C36 C39 121.7(8)
C31 C36 C39 121.5(8)
C32 C37 H37A 109.5
C32 C37 H37B 109.5
H37A C37 H37B 109.5
C32 C37 H37C 109.5
H37A C37 H37C 109.5
H37B C37 H37C 109.5
C34 C38 H38A 109.5
C34 C38 H38B 109.5
H38A C38 H38B 109.5
C34 C38 H38C 109.5
H38A C38 H38C 109.5
H38B C38 H38C 109.5
C36 C39 H39A 109.5
C36 C39 H39B 109.5
H39A C39 H39B 109.5
C36 C39 H39C 109.5
H39A C39 H39C 109.5
H39B C39 H39C 109.5
C41 C40 C45 109.3(7)
C41 C40 P1 115.3(6)
C45 C40 P1 117.6(6)
C41 C40 H40 104.3
C45 C40 H40 104.3
P1 C40 H40 104.3
C42 C41 C40 110.1(8)
C42 C41 H41A 109.6
C40 C41 H41A 109.6
C42 C41 H41B 109.6
C40 C41 H41B 109.6
H41A C41 H41B 108.2
C41 C42 C43 111.4(9)
C41 C42 H42A 109.4
C43 C42 H42A 109.4
C41 C42 H42B 109.4
C43 C42 H42B 109.4
H42A C42 H42B 108.0
C42 C43 C44 110.3(8)
C42 C43 H43A 109.6
C44 C43 H43A 109.6
C42 C43 H43B 109.6
C44 C43 H43B 109.6
H43A C43 H43B 108.1
C45 C44 C43 112.4(9)
C45 C44 H44A 109.1
C43 C44 H44A 109.1
C45 C44 H44B 109.1
C43 C44 H44B 109.1
H44A C44 H44B 107.8
C44 C45 C40 111.6(9)
C44 C45 H45A 109.3
C40 C45 H45A 109.3
C44 C45 H45B 109.3
C40 C45 H45B 109.3
H45A C45 H45B 108.0
C47 C46 C51 107.9(7)
C47 C46 P1 112.8(6)
C51 C46 P1 118.3(7)
C47 C46 H46 105.6
C51 C46 H46 105.6
P1 C46 H46 105.6
C48 C47 C46 111.5(7)
C48 C47 H47A 109.3
C46 C47 H47A 109.3
C48 C47 H47B 109.3
C46 C47 H47B 109.3
H47A C47 H47B 108.0
C49 C48 C47 111.1(8)
C49 C48 H48A 109.4
C47 C48 H48A 109.4
C49 C48 H48B 109.4
C47 C48 H48B 109.4
H48A C48 H48B 108.0
C50 C49 C48 110.7(8)
C50 C49 H49A 109.5
C48 C49 H49A 109.5
C50 C49 H49B 109.5
C48 C49 H49B 109.5
H49A C49 H49B 108.1
C49 C50 C51 112.6(8)
C49 C50 H50A 109.1
C51 C50 H50A 109.1
C49 C50 H50B 109.1
C51 C50 H50B 109.1
H50A C50 H50B 107.8
C50 C51 C46 110.8(9)
C50 C51 H51A 109.5
C46 C51 H51A 109.5
C50 C51 H51B 109.5
C46 C51 H51B 109.5
H51A C51 H51B 108.1
C53 C52 C57 110.4(7)
C53 C52 P1 111.4(6)
C57 C52 P1 113.7(6)
C53 C52 H52 107.0
C57 C52 H52 107.0
P1 C52 H52 107.0
C52 C53 C54 109.6(8)
C52 C53 H53A 109.7
C54 C53 H53A 109.7
C52 C53 H53B 109.7
C54 C53 H53B 109.7
H53A C53 H53B 108.2
C55 C54 C53 111.7(9)
C55 C54 H54A 109.3
C53 C54 H54A 109.3
C55 C54 H54B 109.3
C53 C54 H54B 109.3
H54A C54 H54B 107.9
C56 C55 C54 110.9(9)
C56 C55 H55A 109.5
C54 C55 H55A 109.5
C56 C55 H55B 109.5
C54 C55 H55B 109.5
H55A C55 H55B 108.0
C55 C56 C57 112.2(8)
C55 C56 H56A 109.2
C57 C56 H56A 109.2
C55 C56 H56B 109.2
C57 C56 H56B 109.2
H56A C56 H56B 107.9
C52 C57 C56 108.7(9)
C52 C57 H57A 110.0
C56 C57 H57A 110.0
C52 C57 H57B 110.0
C56 C57 H57B 110.0
H57A C57 H57B 108.3

loop_
_geom_bond_atom_site_label_1
_geom_bond_atom_site_label_2
_geom_bond_distance
Ru1 C1 1.863(8)
Ru1 C16 2.071(8)
Ru1 Cl2 2.399(2)
Ru1 Cl1 2.4038(19)
Ru1 P1 2.442(2)
P1 C46 1.858(9)
P1 C40 1.860(9)
P1 C52 1.869(9)
N1 C16 1.332(10)
N1 C19 1.456(11)
N1 C17 1.452(10)
N2 C16 1.353(10)
N2 C31 1.426(10)
N2 C18 1.481(10)
C1 C2 1.468(10)
C1 C9 1.500(10)
C2 C3 1.349(10)
C2 H2 0.9500
C3 C4 1.477(10)
C3 C10 1.488(10)
C4 C5 1.368(11)
C4 C9 1.418(10)
C5 C6 1.397(11)
C5 H5 0.9500
C6 C7 1.363(12)
C6 H6 0.9500
C7 C8 1.398(11)
C7 H7 0.9500
C8 C9 1.380(11)
C8 H8 0.9500
C10 C11 1.394(10)
C10 C15 1.392(10)
C11 C12 1.378(11)
C11 H11 0.9500
C12 C13 1.391(11)
C12 H12 0.9500
C13 C14 1.370(11)
C13 H13 0.9500
C14 C15 1.393(11)
C14 H14 0.9500
C15 H15 0.9500
C17 C18 1.503(13)
C17 H17A 0.9900
C17 H17B 0.9900
C18 H18A 0.9900
C18 H18B 0.9900
C19 C30 1.519(13)
C19 C20 1.551(13)
C19 H19 1.0000
C20 C21 1.480(14)
C20 H20A 0.9900
C20 H20B 0.9900
C21 C22 1.555(16)
C21 H21A 0.9900
C21 H21B 0.9900
C22 C23 1.46(2)
C22 H22A 0.9900
C22 H22B 0.9900
C23 C24 1.47(2)
C23 H23A 0.9900
C23 H23B 0.9900
C24 C25 1.54(2)
C24 H24A 0.9900
C24 H24B 0.9900
C25 C26 1.42(2)
C25 H25A 0.9900
C25 H25B 0.9900
C26 C27 1.48(3)
C26 H26A 0.9900
C26 H26B 0.9900
C27 C28 1.47(2)
C27 H27A 0.9900
C27 H27B 0.9900
C28 C29 1.627(19)
C28 H28A 0.9900
C28 H28B 0.9900
C29 C30 1.448(17)
C29 H29A 0.9900
C29 H29B 0.9900
C30 H30A 0.9900
C30 H30B 0.9900
C31 C32 1.400(11)
C31 C36 1.411(12)
C32 C33 1.367(12)
C32 C37 1.510(12)
C33 C34 1.382(13)
C33 H33 0.9500
C34 C35 1.381(12)
C34 C38 1.498(13)
C35 C36 1.389(12)
C35 H35 0.9500
C36 C39 1.487(11)
C37 H37A 0.9800
C37 H37B 0.9800
C37 H37C 0.9800
C38 H38A 0.9800
C38 H38B 0.9800
C38 H38C 0.9800
C39 H39A 0.9800
C39 H39B 0.9800
C39 H39C 0.9800
C40 C41 1.531(11)
C40 C45 1.531(11)
C40 H40 1.0000
C41 C42 1.520(12)
C41 H41A 0.9900
C41 H41B 0.9900
C42 C43 1.525(13)
C42 H42A 0.9900
C42 H42B 0.9900
C43 C44 1.544(14)
C43 H43A 0.9900
C43 H43B 0.9900
C44 C45 1.494(13)
C44 H44A 0.9900
C44 H44B 0.9900
C45 H45A 0.9900
C45 H45B 0.9900
C46 C47 1.538(11)
C46 C51 1.548(11)
C46 H46 1.0000
C47 C48 1.524(12)
C47 H47A 0.9900
C47 H47B 0.9900
C48 C49 1.515(12)
C48 H48A 0.9900
C48 H48B 0.9900
C49 C50 1.511(14)
C49 H49A 0.9900
C49 H49B 0.9900
C50 C51 1.519(14)
C50 H50A 0.9900
C50 H50B 0.9900
C51 H51A 0.9900
C51 H51B 0.9900
C52 C53 1.530(11)
C52 C57 1.523(13)
C52 H52 1.0000
C53 C54 1.531(12)
C53 H53A 0.9900
C53 H53B 0.9900
C54 C55 1.523(16)
C54 H54A 0.9900
C54 H54B 0.9900
C55 C56 1.494(14)
C55 H55A 0.9900
C55 H55B 0.9900
C56 C57 1.554(13)
C56 H56A 0.9900
C56 H56B 0.9900
C57 H57A 0.9900
C57 H57B 0.9900

loop_
_geom_torsion_atom_site_label_1
_geom_torsion_atom_site_label_2
_geom_torsion_atom_site_label_3
_geom_torsion_atom_site_label_4
_geom_torsion
C1 Ru1 P1 C46 64.2(4)
C16 Ru1 P1 C46 -113.9(8)
Cl2 Ru1 P1 C46 161.5(3)
Cl1 Ru1 P1 C46 -38.8(3)
C1 Ru1 P1 C40 -66.1(4)
C16 Ru1 P1 C40 115.8(8)
Cl2 Ru1 P1 C40 31.2(3)
Cl1 Ru1 P1 C40 -169.1(3)
C1 Ru1 P1 C52 179.9(4)
C16 Ru1 P1 C52 1.8(8)
Cl2 Ru1 P1 C52 -82.8(3)
Cl1 Ru1 P1 C52 76.9(3)
C16 Ru1 C1 C2 -79.4(6)
Cl2 Ru1 C1 C2 10.7(6)
Cl1 Ru1 C1 C2 -166.8(6)
P1 Ru1 C1 C2 101.2(6)
C16 Ru1 C1 C9 100.2(7)
Cl2 Ru1 C1 C9 -169.7(6)
Cl1 Ru1 C1 C9 12.8(7)
P1 Ru1 C1 C9 -79.2(7)
C9 C1 C2 C3 3.4(8)
Ru1 C1 C2 C3 -176.9(5)
C1 C2 C3 C4 -3.1(8)
C1 C2 C3 C10 176.8(6)
C2 C3 C4 C5 -175.0(8)
C10 C3 C4 C5 5.1(13)
C2 C3 C4 C9 1.5(8)
C10 C3 C4 C9 -178.4(6)
C9 C4 C5 C6 2.2(11)
C3 C4 C5 C6 178.3(8)
C4 C5 C6 C7 -0.8(12)
C5 C6 C7 C8 -0.8(13)
C6 C7 C8 C9 0.8(13)
C7 C8 C9 C4 0.7(12)
C7 C8 C9 C1 -179.1(8)
C5 C4 C9 C8 -2.2(11)
C3 C4 C9 C8 -179.1(7)
C5 C4 C9 C1 177.7(7)
C3 C4 C9 C1 0.7(8)
C2 C1 C9 C8 177.4(8)
Ru1 C1 C9 C8 -2.3(13)
C2 C1 C9 C4 -2.4(8)
Ru1 C1 C9 C4 177.9(6)
C2 C3 C10 C11 24.8(11)
C4 C3 C10 C11 -155.3(7)
C2 C3 C10 C15 -154.1(8)
C4 C3 C10 C15 25.8(11)
C15 C10 C11 C12 -0.1(11)
C3 C10 C11 C12 -179.1(7)
C10 C11 C12 C13 -1.6(12)
C11 C12 C13 C14 2.2(12)
C12 C13 C14 C15 -1.1(12)
C13 C14 C15 C10 -0.5(13)
C11 C10 C15 C14 1.2(12)
C3 C10 C15 C14 -179.9(7)
C19 N1 C16 N2 -179.6(7)
C17 N1 C16 N2 -4.5(10)
C19 N1 C16 Ru1 -0.7(11)
C17 N1 C16 Ru1 174.3(7)
C31 N2 C16 N1 -177.6(8)
C18 N2 C16 N1 1.3(10)
C31 N2 C16 Ru1 3.7(13)
C18 N2 C16 Ru1 -177.3(7)
C1 Ru1 C16 N1 -177.3(6)
Cl2 Ru1 C16 N1 85.5(6)
Cl1 Ru1 C16 N1 -75.2(6)
P1 Ru1 C16 N1 0.7(13)
C1 Ru1 C16 N2 1.2(8)
Cl2 Ru1 C16 N2 -96.0(8)
Cl1 Ru1 C16 N2 103.3(8)
P1 Ru1 C16 N2 179.3(4)
C16 N1 C17 C18 5.7(12)
C19 N1 C17 C18 -179.1(8)
C16 N2 C18 C17 2.1(11)
C31 N2 C18 C17 -178.9(8)
N1 C17 C18 N2 -4.3(11)
C16 N1 C19 C30 -106.9(9)
C17 N1 C19 C30 78.4(11)
C16 N1 C19 C20 124.1(9)
C17 N1 C19 C20 -50.5(11)
N1 C19 C20 C21 -163.9(9)
C30 C19 C20 C21 66.7(13)
C19 C20 C21 C22 -159.5(11)
C20 C21 C22 C23 81.7(16)
C21 C22 C23 C24 70(2)
C22 C23 C24 C25 -157.5(14)
C23 C24 C25 C26 57(2)
C24 C25 C26 C27 69(3)
C25 C26 C27 C28 -165.7(16)
C26 C27 C28 C29 62(2)
C27 C28 C29 C30 87.2(19)
C28 C29 C30 C19 -157.1(11)
N1 C19 C30 C29 -68.8(13)
C20 C19 C30 C29 58.6(14)
C16 N2 C31 C32 97.8(10)
C18 N2 C31 C32 -81.1(10)
C16 N2 C31 C36 -90.3(10)
C18 N2 C31 C36 90.8(9)
C36 C31 C32 C33 1.8(11)
N2 C31 C32 C33 173.6(7)
C36 C31 C32 C37 -178.3(7)
N2 C31 C32 C37 -6.5(11)
C31 C32 C33 C34 0.6(12)
C37 C32 C33 C34 -179.4(8)
C32 C33 C34 C35 -1.9(12)
C32 C33 C34 C38 177.5(8)
C33 C34 C35 C36 0.9(12)
C38 C34 C35 C36 -178.5(8)
C34 C35 C36 C31 1.4(11)
C34 C35 C36 C39 -177.0(8)
C32 C31 C36 C35 -2.7(11)
N2 C31 C36 C35 -174.6(7)
C32 C31 C36 C39 175.7(7)
N2 C31 C36 C39 3.9(11)
C46 P1 C40 C41 -78.1(7)
C52 P1 C40 C41 173.8(6)
Ru1 P1 C40 C41 54.8(7)
C46 P1 C40 C45 53.2(8)
C52 P1 C40 C45 -54.9(8)
Ru1 P1 C40 C45 -173.9(6)
C45 C40 C41 C42 59.1(10)
P1 C40 C41 C42 -165.8(7)
C40 C41 C42 C43 -58.8(11)
C41 C42 C43 C44 54.6(13)
C42 C43 C44 C45 -53.0(13)
C43 C44 C45 C40 55.1(13)
C41 C40 C45 C44 -57.7(11)
P1 C40 C45 C44 168.3(7)
C40 P1 C46 C47 49.1(7)
C52 P1 C46 C47 156.6(6)
Ru1 P1 C46 C47 -83.3(6)
C40 P1 C46 C51 -78.2(7)
C52 P1 C46 C51 29.3(7)
Ru1 P1 C46 C51 149.5(6)
C51 C46 C47 C48 -58.2(9)
P1 C46 C47 C48 169.2(6)
C46 C47 C48 C49 58.3(9)
C47 C48 C49 C50 -54.9(11)
C48 C49 C50 C51 54.8(12)
C49 C50 C51 C46 -56.7(12)
C47 C46 C51 C50 56.9(10)
P1 C46 C51 C50 -173.6(7)
C46 P1 C52 C53 64.9(7)
C40 P1 C52 C53 179.0(6)
Ru1 P1 C52 C53 -59.0(7)
C46 P1 C52 C57 -169.6(6)
C40 P1 C52 C57 -55.5(7)
Ru1 P1 C52 C57 66.6(7)
C57 C52 C53 C54 59.4(11)
P1 C52 C53 C54 -173.3(7)
C52 C53 C54 C55 -56.7(11)
C53 C54 C55 C56 55.0(12)
C54 C55 C56 C57 -55.4(14)
C53 C52 C57 C56 -58.9(10)
P1 C52 C57 C56 175.1(7)
C55 C56 C57 C52 57.5(13)
